data_8103506
loop_
_publ_author_name
'Eggenweiler, U.'
'Keller, E.'
'Kramer, V.'
'Oppermann, H.'
'Petasch, U.'

_publ_section_title
;
 On the crystal structure of Bi11 Se12 Cl9
;
_journal_name_full 'Zeitschrift fuer Kristallographie (149,1979-)'
_journal_page_first 264
_journal_page_last 270
_journal_volume 214
_journal_year 1999
_chemical_formula_sum 'Bi11 Cl9 Se12'
_chemical_name_systematic 'Bi11 Se12 Cl9'
_space_group_IT_number 12
_symmetry_space_group_name_Hall '-C 2y'
_symmetry_space_group_name_H-M 'C 1 2/m 1'
_cell_angle_alpha 90
_cell_angle_beta 91.21
_cell_angle_gamma 90
_cell_formula_units_Z 8
_cell_length_a 24.182
_cell_length_b 8.1656
_cell_length_c 36.362
_cell_volume 7178.459
_citation_journal_id_ASTM ZEKRDZ
_cod_data_source_file Eggenweiler_ZEKRDZ_1999_909.cif
_cod_data_source_block Bi11Cl9Se12
_cod_original_cell_volume 7178.458
_cod_database_code 8103506

loop_
_symmetry_equiv_pos_as_xyz
x,y,z
-x,y,-z
-x,-y,-z
x,-y,z
x+1/2,y+1/2,z
-x+1/2,y+1/2,-z
-x+1/2,-y+1/2,-z
x+1/2,-y+1/2,z

loop_
_atom_site_label
_atom_site_type_symbol
_atom_site_fract_x
_atom_site_fract_y
_atom_site_fract_z
_atom_site_occupancy
_atom_site_U_iso_or_equiv
Bi5 Bi+3 0.2594 0.5 0.2971 1 0.0
Cl5 Cl-1 0.1545 0.5 0.1921 1 0.0
Se12 Se-2 0.9596 0.7499 0.9251 1 0.0
Cl13 Cl-1 0 0 0 1 0.0
Se3 Se-2 0.058 0.249 0.7734 1 0.0
Cl14 Cl-1 0 0.5 0 1 0.0
Se17 Se-2 0.2111 0.5 0.4616 1 0.0
Se6 Se-2 0.1895 0.2515 0.2695 1 0.0
Cl8 Cl-1 0.1977 0.5 0.6148 1 0.0
Bi9 Bi+3 0.109 0.2496 0.6016 1 0.0
Se9 Se-2 0.1588 0.2513 0.5337 1 0.0
Cl10 Cl-1 0.1624 0 0.352 1 0.0
Bi8 Bi+3 0.891 0.5 0.8984 1 0.0
Bi18 Bi+3 0.9078 0.7506 0.9943 0.5 0.0
Bi12 Bi+3 0.3034 0 0.0907 1 0.0
Cl3 Cl-1 0.0163 0.2448 0.663 1 0.0
Bi11 Bi+3 0.0507 0.7495 0.8798 0.5 0.0
Bi2 Bi+3 0.0552 0.5 0.7203 1 0.0
Se14 Se-2 0.4121 0.5 0.0748 1 0.0
Cl9 Cl-1 0.8018 0.7501 0.8852 1 0.0
Cl15 Cl-1 0 0.7477 0.5 1 0.0
Se2 Se-2 0.9421 0.5 0.7263 1 0.0
Cl1 Cl-1 0.9805 0 0.8366 1 0.0
Bi10 Bi+3 0.9488 0.5 0.6195 1 0.0
Se16 Se-2 0.2035 0 0.4614 1 0.0
Se11 Se-2 0.0407 0.5 0.574 1 0.0
Se4 Se-2 0.3102 0 0.231 1 0.0
Cl7 Cl-1 0.1973 0 0.6145 1 0.0
Bi14 Bi+3 0.1969 0.2473 0.4093 1 0.0
Se5 Se-2 0.3114 0.5 0.2297 1 0.0
Se18 Se-2 0.2925 0.2501 0.0383 1 0.0
Bi1 Bi+3 0.0535 0 0.7194 1 0.0
Bi7 Bi+3 0.8911 0 0.8984 1 0.0
Se15 Se-2 0.0882 0.2487 0.4251 1 0.0
Bi15 Bi+3 0.0922 0 0.5063 1 0.0
Cl11 Cl-1 0.164 0.5 0.3517 1 0.0
Se8 Se-2 0.8411 0.5 0.9664 1 0.0
Se10 Se-2 0.0399 0 0.5758 1 0.0
Bi4 Bi+3 0.255 0 0.2989 1 0.0
Cl2 Cl-1 0.9806 0.5 0.8366 1 0.0
Bi17 Bi+3 0.8942 0.7495 0.0117 0.5 0.0
Se13 Se-2 0.4121 0 0.0748 1 0.0
Cl4 Cl-1 0.1544 0 0.1918 1 0.0
Bi6 Bi+3 0.2427 0.249 0.2018 1 0.0
Bi3 Bi+3 0.9456 0.7511 0.7804 1 0.0
Bi16 Bi+3 0.1051 0.5 0.4878 1 0.0
Cl6 Cl-1 0.3452 0.251 0.3076 1 0.0
Bi13 Bi+3 0.3033 0.5 0.0906 1 0.0
Se1 Se-2 0.941 0 0.7265 1 0.0
Se7 Se-2 0.841 0 0.9665 1 0.0
Cl12 Cl-1 0.1641 0.7499 0.8514 1 0.0
